data_4086509
loop_
_publ_author_name
'Kim, Jee Eon'
'Zabula, Alexander V.'
'Carroll, Patrick J.'
'Schelter, Eric J.'

_publ_section_title
;
 1,2-Addition or Enolization? Variable Reactivity of a Cerium Acetylide
 Complex toward Carbonyl Compounds
;
_journal_issue 12
_journal_name_full Organometallics
_journal_page_first 2086
_journal_paper_doi 10.1021/acs.organomet.6b00290
_journal_volume 35
_journal_year 2016
_chemical_formula_sum 'C54 H74 Ce N6 Na O4'
_chemical_formula_weight 1034.30
_space_group_IT_number 2
_symmetry_cell_setting triclinic
_symmetry_Int_Tables_number 2
_symmetry_space_group_name_Hall '-P 1'
_symmetry_space_group_name_H-M 'P -1'
_atom_sites_solution_hydrogens geom
_atom_sites_solution_primary direct
_audit_creation_method SHELXL-97
_cell_angle_alpha 96.034(4)
_cell_angle_beta 98.589(3)
_cell_angle_gamma 108.562(3)
_cell_formula_units_Z 2
_cell_length_a 12.1696(7)
_cell_length_b 12.1756(8)
_cell_length_c 19.4986(13)
_cell_measurement_reflns_used 9018
_cell_measurement_temperature 100
_cell_measurement_theta_max 27.55
_cell_measurement_theta_min 2.30
_cell_volume 2672.0(3)
_computing_data_collection 'Bruker APEX2'
_computing_data_reduction 'Bruker SAINT'
_computing_structure_refinement 'SHELXL-97 (Sheldrick, 2008)'
_computing_structure_solution 'SHELXS-97 (Sheldrick, 2008)'
_diffrn_ambient_temperature 100(1)
_diffrn_measured_fraction_theta_full 0.974
_diffrn_measured_fraction_theta_max 0.974
_diffrn_measurement_device 'CCD Area Detector'
_diffrn_measurement_device_type 'Bruker APEXII'
_diffrn_measurement_method 'phi and omega scans'
_diffrn_radiation_monochromator graphite
_diffrn_radiation_source 'sealed tube'
_diffrn_radiation_type MoK\a
_diffrn_radiation_wavelength 0.71073
_diffrn_reflns_av_R_equivalents 0.0301
_diffrn_reflns_av_sigmaI/netI 0.0228
_diffrn_reflns_limit_h_max 15
_diffrn_reflns_limit_h_min -15
_diffrn_reflns_limit_k_max 15
_diffrn_reflns_limit_k_min -15
_diffrn_reflns_limit_l_max 25
_diffrn_reflns_limit_l_min -25
_diffrn_reflns_number 87768
_diffrn_reflns_theta_full 27.59
_diffrn_reflns_theta_max 27.59
_diffrn_reflns_theta_min 1.79
_exptl_absorpt_coefficient_mu 0.908
_exptl_absorpt_correction_T_max 0.7456
_exptl_absorpt_correction_T_min 0.6745
_exptl_absorpt_correction_type multi-scan
_exptl_absorpt_process_details '(SADABS; Sheldrick, 2007)'
_exptl_crystal_density_diffrn 1.286
_exptl_crystal_density_method 'not measured'
_exptl_crystal_description plate
_exptl_crystal_F_000 1082
_exptl_crystal_size_max 0.28
_exptl_crystal_size_mid 0.10
_exptl_crystal_size_min 0.03
_refine_diff_density_max 1.321
_refine_diff_density_min -1.825
_refine_diff_density_rms 0.061
_refine_ls_extinction_method none
_refine_ls_goodness_of_fit_ref 1.089
_refine_ls_hydrogen_treatment constr
_refine_ls_matrix_type full
_refine_ls_number_parameters 707
_refine_ls_number_reflns 12069
_refine_ls_number_restraints 514
_refine_ls_restrained_S_all 1.068
_refine_ls_R_factor_all 0.0372
_refine_ls_R_factor_gt 0.0295
_refine_ls_shift/su_max 0.001
_refine_ls_shift/su_mean 0.000
_refine_ls_structure_factor_coef Fsqd
_refine_ls_weighting_details 'calc w=1/[\s^2^(Fo^2^)+(0.0144P)^2^+2.6792P] where P=(Fo^2^+2Fc^2^)/3'
_refine_ls_weighting_scheme calc
_refine_ls_wR_factor_gt 0.0580
_refine_ls_wR_factor_ref 0.0606
_reflns_number_gt 10755
_reflns_number_total 12069
_reflns_threshold_expression >2sigma(I)
_cod_data_source_file om6b00290_si_002.cif
_cod_data_source_block UP4602(CMPD3)
_cod_depositor_comments
;
The following automatic conversions were performed:
'_atom_site_symetry_multiplicity' tag replaced with
'_atom_site_symmetry_multiplicity' tag as specified in the
replacement file
'/usr/data/users/saulius/crontab/automatic-downloads/rss-feeds/ACS/lib/lists/replacement-tags.lst'.

Automatic conversion script
Id: cif_correct_tags 4268 2015-11-12 08:31:59Z antanas 

 Adding full bibliography for 4086509--4086512.cif.
;
_cod_original_sg_symbol_H-M 'P -1       '
_cod_database_code 4086509

loop_
_symmetry_equiv_pos_as_xyz
'x, y, z'
'-x, -y, -z'

loop_
_atom_site_label
_atom_site_type_symbol
_atom_site_fract_x
_atom_site_fract_y
_atom_site_fract_z
_atom_site_U_iso_or_equiv
_atom_site_adp_type
_atom_site_occupancy
_atom_site_symmetry_multiplicity
_atom_site_calc_flag
_atom_site_refinement_flags
_atom_site_disorder_assembly
_atom_site_disorder_group
Ce1 Ce 0.261518(10) 0.480603(9) 0.285673(6) 0.02445(4) Uani 1 1 d . . .
Na1 Na 0.04928(6) 0.21332(6) 0.27985(4) 0.02307(16) Uani 1 1 d . A .
O1 O 0.20702(11) 0.29256(11) 0.21665(7) 0.0253(3) Uani 1 1 d . A .
O2 O 0.21510(12) 0.35259(11) 0.36804(7) 0.0250(3) Uani 1 1 d . A .
O3 O 0.05426(11) 0.42016(12) 0.26297(7) 0.0252(3) Uani 1 1 d . A .
N1 N 0.45697(15) 0.41534(17) 0.28952(11) 0.0403(5) Uani 1 1 d . A .
N2 N -0.02859(16) 0.06566(16) 0.15033(10) 0.0355(4) Uani 1 1 d . . .
N3 N 0.24488(15) 0.60455(14) 0.40679(9) 0.0285(4) Uani 1 1 d . A .
N4 N 0.10846(17) 0.07472(15) 0.36760(10) 0.0317(4) Uani 1 1 d . . .
N5 N 0.17834(18) 0.55157(16) 0.16498(11) 0.0398(5) Uani 1 1 d . A .
N6 N -0.14652(14) 0.21874(15) 0.32012(9) 0.0265(4) Uani 1 1 d . . .
C1 C 0.24924(17) 0.21314(16) 0.19010(10) 0.0242(4) Uani 1 1 d . . .
C2 C 0.36250(18) 0.21178(18) 0.21851(11) 0.0293(4) Uani 1 1 d . A .
C3 C 0.4054(2) 0.1296(2) 0.18659(14) 0.0408(6) Uani 1 1 d . . .
H3 H 0.4812 0.1314 0.2048 0.054 Uiso 1 1 calc R A .
C4 C 0.3394(3) 0.0457(2) 0.12879(15) 0.0489(7) Uani 1 1 d . A .
C5 C 0.2262(2) 0.0437(2) 0.10404(13) 0.0445(6) Uani 1 1 d . . .
H5 H 0.1792 -0.0138 0.0665 0.059 Uiso 1 1 calc R A .
C6 C 0.1795(2) 0.12440(18) 0.13315(11) 0.0313(5) Uani 1 1 d . A .
C7 C 0.43036(19) 0.2881(2) 0.28681(12) 0.0372(5) Uani 1 1 d . . .
H7a H 0.3860 0.2637 0.3232 0.049 Uiso 1 1 calc R A .
H7b H 0.5045 0.2738 0.2982 0.049 Uiso 1 1 calc R . .
C8 C 0.5254(2) 0.4726(3) 0.36078(17) 0.0709(10) Uani 1 1 d . . .
H8a H 0.5971 0.4547 0.3687 0.106 Uiso 1 1 calc R A .
H8b H 0.4793 0.4443 0.3952 0.106 Uiso 1 1 calc R . .
H8c H 0.5442 0.5561 0.3647 0.106 Uiso 1 1 calc R . .
C9 C 0.5246(2) 0.4562(2) 0.23531(18) 0.0623(9) Uani 1 1 d . . .
H9a H 0.5976 0.4406 0.2434 0.094 Uiso 1 1 calc R A .
H9b H 0.5411 0.5391 0.2372 0.094 Uiso 1 1 calc R . .
H9c H 0.4795 0.4156 0.1898 0.094 Uiso 1 1 calc R . .
C10 C 0.3907(3) -0.0404(3) 0.09468(19) 0.0756(10) Uani 1 1 d . . .
H10a H 0.3305 -0.1164 0.0809 0.113 Uiso 1 1 calc R A .
H10b H 0.4550 -0.0458 0.1277 0.113 Uiso 1 1 calc R . .
H10c H 0.4189 -0.0132 0.0540 0.113 Uiso 1 1 calc R . .
C11 C 0.0555(2) 0.11808(19) 0.10564(11) 0.0342(5) Uani 1 1 d . A .
H11a H 0.0551 0.1967 0.1018 0.045 Uiso 1 1 calc R . .
H11b H 0.0291 0.0720 0.0588 0.045 Uiso 1 1 calc R . .
C12 C -0.1436(2) 0.0737(2) 0.12142(13) 0.0450(6) Uani 1 1 d . A .
H12a H -0.1375 0.1548 0.1251 0.067 Uiso 1 1 calc R . .
H12b H -0.2012 0.0342 0.1473 0.067 Uiso 1 1 calc R . .
H12c H -0.1674 0.0375 0.0729 0.067 Uiso 1 1 calc R . .
C13 C -0.0419(2) -0.0589(2) 0.14840(14) 0.0484(6) Uani 1 1 d . A .
H13a H -0.0735 -0.1000 0.1011 0.073 Uiso 1 1 calc R . .
H13b H -0.0947 -0.0923 0.1786 0.073 Uiso 1 1 calc R . .
H13c H 0.0338 -0.0659 0.1642 0.073 Uiso 1 1 calc R . .
C14 C 0.19530(16) 0.34581(17) 0.43268(10) 0.0239(4) Uani 1 1 d . . .
C15 C 0.16879(16) 0.43552(17) 0.47194(10) 0.0238(4) Uani 1 1 d . A .
C16 C 0.15325(17) 0.42694(18) 0.54064(10) 0.0274(4) Uani 1 1 d . . .
H16 H 0.1378 0.4875 0.5661 0.036 Uiso 1 1 calc R A .
C17 C 0.15972(18) 0.33254(19) 0.57298(11) 0.0309(5) Uani 1 1 d . A .
C18 C 0.18083(18) 0.2422(2) 0.53269(11) 0.0313(5) Uani 1 1 d . . .
H18 H 0.1841 0.1770 0.5526 0.042 Uiso 1 1 calc R A .
C19 C 0.19720(17) 0.24650(18) 0.46378(11) 0.0278(4) Uani 1 1 d . A .
C20 C 0.14742(17) 0.53362(17) 0.43792(11) 0.0257(4) Uani 1 1 d . . .
H20a H 0.0773 0.5005 0.4012 0.034 Uiso 1 1 calc R A .
H20b H 0.1307 0.5858 0.4728 0.034 Uiso 1 1 calc R . .
C21 C 0.2130(2) 0.70287(19) 0.38346(13) 0.0409(6) Uani 1 1 d . . .
H21a H 0.1421 0.6731 0.3481 0.061 Uiso 1 1 calc R A .
H21b H 0.2759 0.7515 0.3643 0.061 Uiso 1 1 calc R . .
H21c H 0.2000 0.7484 0.4227 0.061 Uiso 1 1 calc R . .
C22 C 0.3559(2) 0.6488(2) 0.45925(13) 0.0418(6) Uani 1 1 d . . .
H22a H 0.4171 0.6990 0.4395 0.063 Uiso 1 1 calc R A .
H22b H 0.3781 0.5838 0.4723 0.063 Uiso 1 1 calc R . .
H22c H 0.3449 0.6923 0.5001 0.063 Uiso 1 1 calc R . .
C23 C 0.1444(2) 0.3274(2) 0.64833(12) 0.0404(6) Uani 1 1 d . . .
H23a H 0.1569 0.4049 0.6719 0.061 Uiso 1 1 calc R A .
H23b H 0.2008 0.2970 0.6719 0.061 Uiso 1 1 calc R . .
H23c H 0.0659 0.2770 0.6490 0.061 Uiso 1 1 calc R . .
C24 C 0.21464(19) 0.14617(19) 0.41983(12) 0.0332(5) Uani 1 1 d . A .
H24a H 0.2790 0.1774 0.3956 0.044 Uiso 1 1 calc R . .
H24b H 0.2372 0.0961 0.4506 0.044 Uiso 1 1 calc R . .
C25 C 0.1396(3) -0.0063(2) 0.31925(13) 0.0448(6) Uani 1 1 d . A .
H25a H 0.1782 -0.0504 0.3457 0.067 Uiso 1 1 calc R . .
H25b H 0.1919 0.0377 0.2919 0.067 Uiso 1 1 calc R . .
H25c H 0.0692 -0.0591 0.2885 0.067 Uiso 1 1 calc R . .
C26 C 0.0193(2) 0.00525(19) 0.40299(13) 0.0374(5) Uani 1 1 d . A .
H26a H 0.0484 -0.0492 0.4255 0.056 Uiso 1 1 calc R . .
H26b H -0.0516 -0.0372 0.3691 0.056 Uiso 1 1 calc R . .
H26c H 0.0024 0.0565 0.4376 0.056 Uiso 1 1 calc R . .
C27 C -0.04097(17) 0.39512(17) 0.21340(11) 0.0252(4) Uani 1 1 d . . .
C28 C -0.03392(19) 0.41164(19) 0.14344(11) 0.0301(5) Uani 1 1 d . A .
C29 C -0.1373(2) 0.3834(2) 0.09349(12) 0.0369(5) Uani 1 1 d . . .
H29 H -0.1312 0.3954 0.0477 0.049 Uiso 1 1 calc R A .
C30 C -0.2494(2) 0.3381(2) 0.10903(12) 0.0360(5) Uani 1 1 d . A .
C31 C -0.25524(19) 0.32195(19) 0.17768(12) 0.0314(5) Uani 1 1 d . . .
H31 H -0.3291 0.2923 0.1895 0.042 Uiso 1 1 calc R A .
C32 C -0.15493(17) 0.34836(17) 0.22970(11) 0.0258(4) Uani 1 1 d . A .
C33 C 0.0834(2) 0.4511(2) 0.11986(12) 0.0363(5) Uani 1 1 d . . .
H33a H 0.1114 0.3849 0.1158 0.048 Uiso 1 1 calc R A .
H33b H 0.0699 0.4711 0.0732 0.048 Uiso 1 1 calc R . .
C34 C 0.2797(3) 0.5833(3) 0.12872(16) 0.0577(8) Uani 1 1 d . . .
H34a H 0.2544 0.5987 0.0828 0.087 Uiso 1 1 calc R A .
H34b H 0.3098 0.5195 0.1244 0.087 Uiso 1 1 calc R . .
H34c H 0.3406 0.6522 0.1554 0.087 Uiso 1 1 calc R . .
C35 C 0.1394(3) 0.6530(2) 0.17756(17) 0.0564(8) Uani 1 1 d . . .
H35a H 0.1149 0.6747 0.1334 0.085 Uiso 1 1 calc R A .
H35b H 0.2035 0.7177 0.2057 0.085 Uiso 1 1 calc R . .
H35c H 0.0744 0.6328 0.2018 0.085 Uiso 1 1 calc R . .
C36 C -0.3604(2) 0.3096(3) 0.05433(14) 0.0490(6) Uani 1 1 d . . .
H36a H -0.4244 0.2523 0.0681 0.073 Uiso 1 1 calc R A .
H36b H -0.3481 0.2787 0.0099 0.073 Uiso 1 1 calc R . .
H36c H -0.3794 0.3797 0.0502 0.073 Uiso 1 1 calc R . .
C37 C -0.16364(17) 0.32842(18) 0.30359(10) 0.0262(4) Uani 1 1 d . A .
H37a H -0.1048 0.3941 0.3357 0.035 Uiso 1 1 calc R . .
H37b H -0.2408 0.3271 0.3116 0.035 Uiso 1 1 calc R . .
C38 C -0.13469(19) 0.2214(2) 0.39630(11) 0.0348(5) Uani 1 1 d . A .
H38a H -0.2014 0.2354 0.4113 0.052 Uiso 1 1 calc R . .
H38b H -0.0634 0.2830 0.4199 0.052 Uiso 1 1 calc R . .
H38c H -0.1315 0.1474 0.4075 0.052 Uiso 1 1 calc R . .
C39 C -0.25012(19) 0.11746(19) 0.28498(12) 0.0347(5) Uani 1 1 d . A .
H39a H -0.3181 0.1210 0.3033 0.052 Uiso 1 1 calc R . .
H39b H -0.2362 0.0462 0.2933 0.052 Uiso 1 1 calc R . .
H39c H -0.2638 0.1189 0.2354 0.052 Uiso 1 1 calc R . .
O4 O 0.4152(3) 0.6510(3) 0.29871(16) 0.0221(6) Uani 0.655(4) 1 d PU A 1
C40 C 0.5243(3) 0.7408(3) 0.30958(17) 0.0276(7) Uani 0.655(4) 1 d PU A 1
H40 H 0.5786 0.7206 0.3444 0.037 Uiso 0.655(4) 1 calc PR A 1
C41 C 0.5748(3) 0.7489(3) 0.2453(2) 0.0296(8) Uani 0.655(4) 1 d PU A 1
C42 C 0.6110(9) 0.7432(11) 0.1924(4) 0.0337(17) Uani 0.655(4) 1 d PU A 1
C43 C 0.6539(4) 0.7254(4) 0.12745(15) 0.0298(18) Uani 0.655(4) 1 d PGU A 1
C44 C 0.7225(4) 0.6537(3) 0.12115(16) 0.0360(11) Uani 0.655(4) 1 d PGU A 1
H44 H 0.7411 0.6168 0.1584 0.048 Uiso 0.655(4) 1 calc PR A 1
C45 C 0.7632(3) 0.6374(3) 0.0590(2) 0.0477(12) Uani 0.655(4) 1 d PGU A 1
H45 H 0.8090 0.5896 0.0548 0.063 Uiso 0.655(4) 1 calc PR A 1
C46 C 0.7353(3) 0.6927(3) 0.00309(15) 0.0447(13) Uani 0.655(4) 1 d PGU A 1
H46 H 0.7624 0.6818 -0.0384 0.059 Uiso 0.655(4) 1 calc PR A 1
C47 C 0.6666(3) 0.7644(3) 0.00939(15) 0.0400(10) Uani 0.655(4) 1 d PGU A 1
H47 H 0.6480 0.8012 -0.0279 0.053 Uiso 0.655(4) 1 calc PR A 1
C48 C 0.6259(4) 0.7807(4) 0.0716(2) 0.0355(11) Uani 0.655(4) 1 d PGU A 1
H48 H 0.5802 0.8285 0.0758 0.047 Uiso 0.655(4) 1 calc PR A 1
C49 C 0.5197(3) 0.85850(18) 0.34001(15) 0.0225(9) Uani 0.655(4) 1 d PGU A 1
C50 C 0.5819(3) 0.9117(2) 0.40774(14) 0.0294(8) Uani 0.655(4) 1 d PGU A 1
H50 H 0.6299 0.8774 0.4327 0.039 Uiso 0.655(4) 1 calc PR A 1
C51 C 0.5720(3) 1.0163(3) 0.43807(13) 0.0331(12) Uani 0.655(4) 1 d PGU A 1
H51 H 0.6135 1.0518 0.4832 0.044 Uiso 0.655(4) 1 calc PR A 1
C52 C 0.5000(3) 1.0677(2) 0.40066(17) 0.0348(12) Uani 0.655(4) 1 d PGU A 1
H52 H 0.4934 1.1374 0.4209 0.046 Uiso 0.655(4) 1 calc PR A 1
C53 C 0.4378(2) 1.0145(3) 0.33293(16) 0.0326(9) Uani 0.655(4) 1 d PGU A 1
H53 H 0.3898 1.0487 0.3080 0.043 Uiso 0.655(4) 1 calc PR A 1
C54 C 0.4476(2) 0.9099(2) 0.30260(11) 0.0273(8) Uani 0.655(4) 1 d PGU A 1
H54 H 0.4062 0.8744 0.2574 0.036 Uiso 0.655(4) 1 calc PR A 1
O4' O 0.3807(5) 0.6678(5) 0.2764(3) 0.0243(12) Uani 0.345(4) 1 d PU A 2
C40' C 0.4373(5) 0.7756(5) 0.2578(3) 0.0246(13) Uani 0.345(4) 1 d PU A 2
H40' H 0.3767 0.7979 0.2295 0.033 Uiso 0.345(4) 1 calc PR A 2
C41' C 0.5248(6) 0.7688(5) 0.2132(4) 0.0257(13) Uani 0.345(4) 1 d PU A 2
C42' C 0.5895(18) 0.752(2) 0.1743(8) 0.033(3) Uani 0.345(4) 1 d PU A 2
C43' C 0.6574(8) 0.7282(9) 0.1267(3) 0.037(4) Uani 0.345(4) 1 d PGU A 2
C44' C 0.7379(8) 0.6731(7) 0.1486(3) 0.048(2) Uani 0.345(4) 1 d PGU A 2
H44' H 0.7484 0.6580 0.1945 0.063 Uiso 0.345(4) 1 calc PR A 2
C45' C 0.8025(7) 0.6406(6) 0.1018(5) 0.066(3) Uani 0.345(4) 1 d PGU A 2
H45' H 0.8561 0.6038 0.1164 0.088 Uiso 0.345(4) 1 calc PR A 2
C46' C 0.7867(8) 0.6633(7) 0.0330(4) 0.072(3) Uani 0.345(4) 1 d PGU A 2
H46' H 0.8298 0.6416 0.0018 0.096 Uiso 0.345(4) 1 calc PR A 2
C47' C 0.7063(8) 0.7184(7) 0.0111(3) 0.060(3) Uani 0.345(4) 1 d PGU A 2
H47' H 0.6957 0.7336 -0.0348 0.079 Uiso 0.345(4) 1 calc PR A 2
C48' C 0.6416(8) 0.7509(8) 0.0579(4) 0.051(2) Uani 0.345(4) 1 d PGU A 2
H48' H 0.5880 0.7877 0.0433 0.068 Uiso 0.345(4) 1 calc PR A 2
C49' C 0.4936(5) 0.8706(4) 0.3210(2) 0.0234(18) Uani 0.345(4) 1 d PGU A 2
C50' C 0.5921(6) 0.8703(4) 0.3677(3) 0.0289(14) Uani 0.345(4) 1 d PGU A 2
H50' H 0.6248 0.8118 0.3596 0.038 Uiso 0.345(4) 1 calc PR A 2
C51' C 0.6417(5) 0.9577(5) 0.4267(2) 0.0368(17) Uani 0.345(4) 1 d PGU A 2
H51' H 0.7073 0.9575 0.4579 0.049 Uiso 0.345(4) 1 calc PR A 2
C52' C 0.5927(6) 1.0454(5) 0.4389(3) 0.033(2) Uani 0.345(4) 1 d PGU A 2
H52' H 0.6258 1.1036 0.4783 0.045 Uiso 0.345(4) 1 calc PR A 2
C53' C 0.4943(6) 1.0457(5) 0.3922(4) 0.042(3) Uani 0.345(4) 1 d PGU A 2
H53' H 0.4616 1.1042 0.4003 0.055 Uiso 0.345(4) 1 calc PR A 2
C54' C 0.4447(4) 0.9583(5) 0.3332(3) 0.0308(16) Uani 0.345(4) 1 d PGU A 2
H54' H 0.3790 0.9585 0.3020 0.041 Uiso 0.345(4) 1 calc PR A 2

loop_
_atom_site_aniso_label
_atom_site_aniso_U_11
_atom_site_aniso_U_22
_atom_site_aniso_U_33
_atom_site_aniso_U_23
_atom_site_aniso_U_13
_atom_site_aniso_U_12
Ce1 0.02044(6) 0.01748(5) 0.03029(6) -0.00523(4) 0.01397(4) -0.00179(4)
Na1 0.0194(4) 0.0204(4) 0.0274(4) -0.0001(3) 0.0100(3) 0.0028(3)
O1 0.0219(7) 0.0222(7) 0.0291(8) -0.0055(6) 0.0085(6) 0.0051(5)
O2 0.0246(7) 0.0243(7) 0.0255(7) -0.0016(6) 0.0099(6) 0.0071(6)
O3 0.0209(7) 0.0287(7) 0.0262(7) 0.0018(6) 0.0103(5) 0.0070(6)
N1 0.0174(9) 0.0423(11) 0.0510(12) -0.0123(9) 0.0115(8) 0.0000(8)
N2 0.0329(10) 0.0299(9) 0.0328(10) -0.0081(8) 0.0072(8) -0.0006(8)
N3 0.0275(9) 0.0205(8) 0.0329(10) -0.0048(7) 0.0127(7) 0.0015(7)
N4 0.0419(11) 0.0251(9) 0.0337(10) 0.0064(7) 0.0189(8) 0.0134(8)
N5 0.0413(11) 0.0322(10) 0.0539(13) 0.0155(9) 0.0286(10) 0.0118(9)
N6 0.0194(8) 0.0322(9) 0.0259(9) 0.0011(7) 0.0085(7) 0.0054(7)
C1 0.0279(10) 0.0214(9) 0.0247(10) 0.0019(8) 0.0151(8) 0.0066(8)
C2 0.0273(11) 0.0305(11) 0.0345(12) 0.0054(9) 0.0173(9) 0.0107(9)
C3 0.0386(13) 0.0443(13) 0.0532(15) 0.0134(12) 0.0270(11) 0.0228(11)
C4 0.0651(18) 0.0419(14) 0.0529(16) 0.0010(12) 0.0335(14) 0.0281(13)
C5 0.0607(17) 0.0366(13) 0.0364(13) -0.0086(10) 0.0209(12) 0.0161(12)
C6 0.0390(12) 0.0284(10) 0.0254(11) -0.0020(8) 0.0151(9) 0.0080(9)
C7 0.0219(11) 0.0495(14) 0.0414(13) 0.0023(11) 0.0094(9) 0.0141(10)
C8 0.0253(13) 0.083(2) 0.078(2) -0.0334(18) -0.0095(13) 0.0064(14)
C9 0.0439(16) 0.0398(14) 0.106(3) 0.0012(15) 0.0526(16) 0.0042(12)
C10 0.102(3) 0.069(2) 0.080(2) -0.0016(18) 0.046(2) 0.053(2)
C11 0.0415(13) 0.0312(11) 0.0213(11) -0.0079(9) 0.0058(9) 0.0045(9)
C12 0.0367(13) 0.0439(14) 0.0401(14) -0.0142(11) 0.0049(10) 0.0021(11)
C13 0.0490(16) 0.0302(12) 0.0515(16) -0.0023(11) 0.0063(12) -0.0017(11)
C14 0.0153(9) 0.0286(10) 0.0242(10) -0.0030(8) 0.0046(7) 0.0046(8)
C15 0.0137(9) 0.0254(9) 0.0267(10) -0.0043(8) 0.0041(7) 0.0016(7)
C16 0.0187(9) 0.0311(10) 0.0259(11) -0.0072(8) 0.0052(8) 0.0032(8)
C17 0.0208(10) 0.0393(12) 0.0267(11) 0.0000(9) 0.0052(8) 0.0035(9)
C18 0.0241(10) 0.0379(12) 0.0320(12) 0.0063(9) 0.0050(8) 0.0107(9)
C19 0.0210(10) 0.0325(11) 0.0316(11) 0.0026(9) 0.0068(8) 0.0113(8)
C20 0.0222(10) 0.0240(9) 0.0281(11) -0.0062(8) 0.0106(8) 0.0046(8)
C21 0.0558(15) 0.0250(11) 0.0458(14) 0.0006(10) 0.0282(12) 0.0125(10)
C22 0.0311(12) 0.0358(12) 0.0422(14) -0.0133(10) 0.0124(10) -0.0073(10)
C23 0.0394(13) 0.0483(14) 0.0299(12) 0.0032(10) 0.0109(10) 0.0092(11)
C24 0.0339(12) 0.0338(11) 0.0405(13) 0.0095(10) 0.0170(10) 0.0179(10)
C25 0.0687(18) 0.0332(12) 0.0424(14) 0.0085(10) 0.0286(13) 0.0220(12)
C26 0.0459(14) 0.0294(11) 0.0396(13) 0.0095(10) 0.0179(11) 0.0110(10)
C27 0.0270(10) 0.0236(9) 0.0289(11) 0.0020(8) 0.0103(8) 0.0125(8)
C28 0.0362(12) 0.0309(11) 0.0292(11) 0.0069(9) 0.0124(9) 0.0162(9)
C29 0.0489(14) 0.0410(13) 0.0281(12) 0.0110(10) 0.0104(10) 0.0221(11)
C30 0.0389(13) 0.0374(12) 0.0343(13) 0.0037(10) 0.0018(10) 0.0197(10)
C31 0.0254(10) 0.0333(11) 0.0368(12) -0.0006(9) 0.0068(9) 0.0135(9)
C32 0.0241(10) 0.0264(10) 0.0284(11) -0.0018(8) 0.0079(8) 0.0115(8)
C33 0.0441(13) 0.0434(13) 0.0306(12) 0.0126(10) 0.0198(10) 0.0196(11)
C34 0.0573(18) 0.0638(18) 0.0625(19) 0.0300(15) 0.0402(15) 0.0157(15)
C35 0.0642(19) 0.0342(13) 0.081(2) 0.0220(14) 0.0353(16) 0.0176(13)
C36 0.0458(15) 0.0581(16) 0.0425(15) 0.0064(12) -0.0025(11) 0.0224(13)
C37 0.0172(9) 0.0316(10) 0.0281(11) -0.0040(8) 0.0094(8) 0.0065(8)
C38 0.0253(11) 0.0473(13) 0.0292(12) 0.0050(10) 0.0092(9) 0.0076(10)
C39 0.0275(11) 0.0359(12) 0.0339(12) -0.0002(9) 0.0104(9) 0.0013(9)
O4 0.0186(14) 0.0171(12) 0.0261(17) 0.0032(10) 0.0050(11) -0.0005(10)
C40 0.0227(15) 0.0211(14) 0.0331(18) 0.0014(12) 0.0081(12) -0.0008(12)
C41 0.0266(18) 0.0216(15) 0.035(2) 0.0018(14) 0.0068(15) 0.0017(13)
C42 0.030(3) 0.027(3) 0.038(4) 0.001(3) 0.011(3) 0.001(2)
C43 0.028(4) 0.020(3) 0.041(4) 0.011(3) 0.016(3) 0.003(3)
C44 0.040(2) 0.025(2) 0.047(3) 0.007(2) 0.021(2) 0.0101(19)
C45 0.055(3) 0.034(2) 0.061(3) 0.005(2) 0.032(3) 0.016(2)
C46 0.051(3) 0.037(2) 0.045(3) -0.003(2) 0.027(2) 0.009(2)
C47 0.035(2) 0.044(3) 0.037(2) 0.0075(19) 0.0112(17) 0.0048(17)
C48 0.027(2) 0.038(2) 0.037(3) 0.0034(19) 0.0078(17) 0.0052(17)
C49 0.017(2) 0.0195(16) 0.027(2) 0.0030(14) 0.0060(17) 0.0010(13)
C50 0.027(2) 0.0278(18) 0.030(2) 0.0064(16) 0.0049(15) 0.0038(15)
C51 0.039(2) 0.026(2) 0.026(2) 0.0000(15) 0.0076(17) -0.0007(19)
C52 0.037(3) 0.0261(19) 0.040(3) -0.0024(18) 0.016(2) 0.0066(17)
C53 0.0293(18) 0.0240(19) 0.045(2) 0.0095(18) 0.0102(15) 0.0070(16)
C54 0.0239(17) 0.0247(19) 0.032(2) 0.0050(15) 0.0066(14) 0.0061(14)
O4' 0.022(3) 0.020(2) 0.031(3) 0.005(2) 0.007(2) 0.004(2)
C40' 0.022(3) 0.021(3) 0.030(3) 0.005(2) 0.007(2) 0.006(2)
C41' 0.026(3) 0.023(3) 0.026(3) 0.006(2) 0.005(2) 0.004(2)
C42' 0.034(7) 0.026(5) 0.029(7) 0.003(5) 0.009(5) -0.004(4)
C43' 0.026(7) 0.042(8) 0.023(6) -0.017(6) 0.002(5) -0.010(5)
C44' 0.053(5) 0.029(4) 0.053(5) -0.003(4) 0.026(5) -0.001(3)
C45' 0.065(7) 0.039(4) 0.089(7) -0.007(5) 0.037(6) 0.008(4)
C46' 0.082(8) 0.048(6) 0.077(7) -0.012(5) 0.048(6) 0.001(5)
C47' 0.075(7) 0.049(6) 0.040(5) -0.009(4) 0.034(5) -0.006(5)
C48' 0.041(5) 0.058(6) 0.036(5) 0.002(4) 0.009(4) -0.005(4)
C49' 0.020(4) 0.022(3) 0.026(4) 0.001(3) 0.006(3) 0.003(3)
C50' 0.035(4) 0.028(3) 0.020(3) 0.001(2) 0.000(3) 0.009(3)
C51' 0.049(5) 0.025(3) 0.031(4) 0.005(3) 0.004(3) 0.005(3)
C52' 0.049(5) 0.014(3) 0.036(4) 0.005(3) 0.024(3) 0.001(3)
C53' 0.045(6) 0.023(3) 0.064(7) 0.003(4) 0.029(4) 0.012(3)
C54' 0.026(3) 0.023(4) 0.048(4) 0.012(3) 0.016(3) 0.009(3)

loop_
_atom_type_symbol
_atom_type_description
_atom_type_scat_dispersion_real
_atom_type_scat_dispersion_imag
_atom_type_scat_source
C C 0.0033 0.0016 'International Tables Vol C Tables 4.2.6.8 and 6.1.1.4'
H H 0.0000 0.0000 'International Tables Vol C Tables 4.2.6.8 and 6.1.1.4'
N N 0.0061 0.0033 'International Tables Vol C Tables 4.2.6.8 and 6.1.1.4'
O O 0.0106 0.0060 'International Tables Vol C Tables 4.2.6.8 and 6.1.1.4'
Na Na 0.0362 0.0249 'International Tables Vol C Tables 4.2.6.8 and 6.1.1.4'
Ce Ce -0.2486 2.6331 'International Tables Vol C Tables 4.2.6.8 and 6.1.1.4'

loop_
_geom_angle_atom_site_label_1
_geom_angle_atom_site_label_2
_geom_angle_atom_site_label_3
_geom_angle
O4 Ce1 O4' 16.29(11)
O4 Ce1 O3 137.33(9)
O4' Ce1 O3 122.94(15)
O4 Ce1 O2 128.31(9)
O4' Ce1 O2 141.89(16)
O3 Ce1 O2 78.59(5)
O4 Ce1 O1 134.66(8)
O4' Ce1 O1 134.38(15)
O3 Ce1 O1 77.56(5)
O2 Ce1 O1 77.05(5)
O4 Ce1 N1 74.90(9)
O4' Ce1 N1 87.47(15)
O3 Ce1 N1 146.93(5)
O2 Ce1 N1 84.35(6)
O1 Ce1 N1 71.08(5)
O4 Ce1 N3 77.13(8)
O4' Ce1 N3 79.87(15)
O3 Ce1 N3 84.21(5)
O2 Ce1 N3 70.95(5)
O1 Ce1 N3 145.69(5)
N1 Ce1 N3 116.63(6)
O4 Ce1 N5 84.10(9)
O4' Ce1 N5 68.68(16)
O3 Ce1 N5 68.97(5)
O2 Ce1 N5 146.06(5)
O1 Ce1 N5 86.27(5)
N1 Ce1 N5 118.06(6)
N3 Ce1 N5 113.98(6)
O4 Ce1 Na1 173.48(8)
O4' Ce1 Na1 170.22(15)
O3 Ce1 Na1 48.20(4)
O2 Ce1 Na1 45.96(3)
O1 Ce1 Na1 45.15(3)
N1 Ce1 Na1 100.27(4)
N3 Ce1 Na1 101.63(4)
N5 Ce1 Na1 102.16(4)
O1 Na1 O2 73.94(5)
O1 Na1 O3 72.60(5)
O2 Na1 O3 72.81(5)
O1 Na1 N6 149.49(6)
O2 Na1 N6 106.81(5)
O3 Na1 N6 78.51(5)
O1 Na1 N4 110.43(6)
O2 Na1 N4 76.74(6)
O3 Na1 N4 147.15(6)
N6 Na1 N4 99.11(6)
O1 Na1 N2 77.01(5)
O2 Na1 N2 148.58(6)
O3 Na1 N2 109.50(6)
N6 Na1 N2 104.27(6)
N4 Na1 N2 102.87(6)
O1 Na1 C27 80.82(5)
O2 Na1 C27 97.69(5)
O3 Na1 C27 24.94(5)
N6 Na1 C27 68.78(6)
N4 Na1 C27 164.92(6)
N2 Na1 C27 89.21(6)
O1 Na1 Ce1 43.69(3)
O2 Na1 Ce1 43.47(3)
O3 Na1 Ce1 43.21(3)
N6 Na1 Ce1 116.05(4)
N4 Na1 Ce1 115.80(5)
N2 Na1 Ce1 116.42(4)
C27 Na1 Ce1 64.98(4)
C1 O1 Ce1 143.69(12)
C1 O1 Na1 113.68(11)
Ce1 O1 Na1 91.16(5)
C14 O2 Ce1 144.38(12)
C14 O2 Na1 111.51(11)
Ce1 O2 Na1 90.57(5)
C27 O3 Ce1 144.54(12)
C27 O3 Na1 100.43(11)
Ce1 O3 Na1 88.59(5)
C9 N1 C7 109.99(18)
C9 N1 C8 111.2(2)
C7 N1 C8 107.0(2)
C9 N1 Ce1 113.38(17)
C7 N1 Ce1 113.12(12)
C8 N1 Ce1 101.71(15)
C12 N2 C13 108.49(19)
C12 N2 C11 108.16(19)
C13 N2 C11 109.55(18)
C12 N2 Na1 105.82(13)
C13 N2 Na1 118.45(15)
C11 N2 Na1 105.93(11)
C21 N3 C22 110.21(18)
C21 N3 C20 107.90(16)
C22 N3 C20 110.24(17)
C21 N3 Ce1 104.04(12)
C22 N3 Ce1 113.36(12)
C20 N3 Ce1 110.81(11)
C26 N4 C25 108.25(17)
C26 N4 C24 109.78(18)
C25 N4 C24 109.20(18)
C26 N4 Na1 119.03(14)
C25 N4 Na1 101.17(14)
C24 N4 Na1 108.82(12)
C35 N5 C33 111.2(2)
C35 N5 C34 109.4(2)
C33 N5 C34 107.8(2)
C35 N5 Ce1 114.12(17)
C33 N5 Ce1 109.34(13)
C34 N5 Ce1 104.52(16)
C38 N6 C39 108.42(16)
C38 N6 C37 108.28(16)
C39 N6 C37 109.88(16)
C38 N6 Na1 110.37(12)
C39 N6 Na1 112.60(12)
C37 N6 Na1 107.21(11)
O1 C1 C2 121.70(18)
O1 C1 C6 120.33(19)
C2 C1 C6 117.95(18)
C3 C2 C1 119.6(2)
C3 C2 C7 119.9(2)
C1 C2 C7 120.17(18)
C4 C3 C2 122.6(2)
C5 C4 C3 117.2(2)
C5 C4 C10 122.0(3)
C3 C4 C10 120.8(3)
C4 C5 C6 122.6(2)
C5 C6 C1 119.9(2)
C5 C6 C11 121.0(2)
C1 C6 C11 119.07(18)
N1 C7 C2 116.4(2)
N2 C11 C6 113.42(19)
O2 C14 C19 120.48(17)
O2 C14 C15 121.43(18)
C19 C14 C15 118.07(18)
C16 C15 C14 119.45(19)
C16 C15 C20 120.03(17)
C14 C15 C20 120.32(17)
C17 C16 C15 123.17(19)
C16 C17 C18 116.82(19)
C16 C17 C23 121.6(2)
C18 C17 C23 121.6(2)
C19 C18 C17 122.3(2)
C18 C19 C14 120.03(19)
C18 C19 C24 121.8(2)
C14 C19 C24 118.17(18)
N3 C20 C15 116.10(16)
N4 C24 C19 113.22(17)
O3 C27 C28 122.16(18)
O3 C27 C32 119.91(18)
C28 C27 C32 117.92(19)
O3 C27 Na1 54.63(9)
C28 C27 Na1 121.39(13)
C32 C27 Na1 93.42(13)
C29 C28 C27 119.6(2)
C29 C28 C33 118.7(2)
C27 C28 C33 121.6(2)
C30 C29 C28 123.0(2)
C31 C30 C29 117.0(2)
C31 C30 C36 120.9(2)
C29 C30 C36 122.1(2)
C30 C31 C32 122.6(2)
C31 C32 C27 120.03(19)
C31 C32 C37 121.51(18)
C27 C32 C37 118.46(18)
N5 C33 C28 116.84(18)
N6 C37 C32 114.23(15)
C40 O4 Ce1 167.8(3)
O4 C40 C41 112.1(3)
O4 C40 C49 112.7(3)
C41 C40 C49 111.0(3)
C42 C41 C40 173.3(7)
C41 C42 C43 175.0(11)
C44 C43 C48 120.0
C44 C43 C42 120.4(4)
C48 C43 C42 119.6(4)
C43 C44 C45 120.0
C44 C45 C46 120.0
C47 C46 C45 120.0
C48 C47 C46 120.0
C47 C48 C43 120.0
C50 C49 C54 120.0
C50 C49 C40 119.5(3)
C54 C49 C40 120.4(3)
C49 C50 C51 120.0
C52 C51 C50 120.0
C51 C52 C53 120.0
C54 C53 C52 120.0
C53 C54 C49 120.0
C40' O4' Ce1 168.5(5)
O4' C40' C41' 112.2(5)
O4' C40' C49' 112.1(5)
C41' C40' C49' 111.0(5)
C42' C41' C40' 173.9(13)
C41' C42' C43' 176(2)
C44' C43' C48' 120.0
C44' C43' C42' 117.8(8)
C48' C43' C42' 122.1(8)
C43' C44' C45' 120.0
C44' C45' C46' 120.0
C47' C46' C45' 120.0
C46' C47' C48' 120.0
C43' C48' C47' 120.0
C54' C49' C50' 120.0
C54' C49' C40' 119.2(5)
C50' C49' C40' 120.8(5)
C49' C50' C51' 120.0
C52' C51' C50' 120.0
C51' C52' C53' 120.0
C52' C53' C54' 120.0
C49' C54' C53' 120.0

loop_
_geom_bond_atom_site_label_1
_geom_bond_atom_site_label_2
_geom_bond_distance
Ce1 O4 2.268(3)
Ce1 O4' 2.321(6)
Ce1 O3 2.3485(13)
Ce1 O2 2.3590(14)
Ce1 O1 2.3690(13)
Ce1 N1 2.7309(19)
Ce1 N3 2.7357(16)
Ce1 N5 2.754(2)
Ce1 Na1 3.4290(7)
Na1 O1 2.4315(15)
Na1 O2 2.4650(15)
Na1 O3 2.5568(16)
Na1 N6 2.6355(17)
Na1 N4 2.703(2)
Na1 N2 2.7848(19)
Na1 C27 3.084(2)
O1 C1 1.326(2)
O2 C14 1.324(2)
O3 C27 1.322(2)
N1 C9 1.467(3)
N1 C7 1.472(3)
N1 C8 1.480(3)
N2 C12 1.466(3)
N2 C13 1.469(3)
N2 C11 1.477(3)
N3 C21 1.466(3)
N3 C22 1.473(3)
N3 C20 1.481(2)
N4 C26 1.460(3)
N4 C25 1.468(3)
N4 C24 1.473(3)
N5 C35 1.467(3)
N5 C33 1.475(3)
N5 C34 1.478(3)
N6 C38 1.467(3)
N6 C39 1.468(3)
N6 C37 1.476(3)
C1 C2 1.413(3)
C1 C6 1.415(3)
C2 C3 1.400(3)
C2 C7 1.497(3)
C3 C4 1.388(4)
C4 C5 1.381(4)
C4 C10 1.525(3)
C5 C6 1.395(3)
C6 C11 1.499(3)
C14 C19 1.414(3)
C14 C15 1.416(3)
C15 C16 1.391(3)
C15 C20 1.499(3)
C16 C17 1.386(3)
C17 C18 1.397(3)
C17 C23 1.514(3)
C18 C19 1.391(3)
C19 C24 1.507(3)
C27 C28 1.411(3)
C27 C32 1.420(3)
C28 C29 1.392(3)
C28 C33 1.512(3)
C29 C30 1.392(3)
C30 C31 1.382(3)
C30 C36 1.509(3)
C31 C32 1.391(3)
C32 C37 1.500(3)
O4 C40 1.395(4)
C40 C41 1.475(5)
C40 C49 1.514(4)
C41 C42 1.184(10)
C42 C43 1.462(10)
C43 C44 1.3950
C43 C48 1.3950
C44 C45 1.3950
C45 C46 1.3950
C46 C47 1.3950
C47 C48 1.3950
C49 C50 1.3950
C49 C54 1.3950
C50 C51 1.3950
C51 C52 1.3950
C52 C53 1.3951
C53 C54 1.3950
O4' C40' 1.389(8)
C40' C41' 1.488(8)
C40' C49' 1.507(7)
C41' C42' 1.22(2)
C42' C43' 1.40(2)
C43' C44' 1.3950
C43' C48' 1.3950
C44' C45' 1.3951
C45' C46' 1.3951
C46' C47' 1.3950
C47' C48' 1.3950
C49' C54' 1.3949
C49' C50' 1.3949
C50' C51' 1.3951
C51' C52' 1.3949
C52' C53' 1.3950
C53' C54' 1.3951
